data_7105525
loop_
_publ_author_name
'Prajapati, Rajneesh Kumar'
'Kumar, Jitendra'
'Verma, Sandeep'

_publ_section_title
;
 Silver-catalyzed intramolecular cyclization of 9-propargyladenine via
 N3 alkylation
;
_journal_issue 19
_journal_name_full 'Chemical Communications'
_journal_page_first 3312
_journal_page_last 3314
_journal_paper_doi 10.1039/c001947j
_journal_volume 46
_journal_year 2010
_chemical_formula_sum 'C8 H7 N5'
_chemical_formula_weight 173.19
_chemical_name_systematic
;
?
;
_space_group_IT_number 19
_symmetry_cell_setting orthorhombic
_symmetry_space_group_name_Hall 'P 2ac 2ab'
_symmetry_space_group_name_H-M 'P 21 21 21'
_atom_sites_solution_hydrogens geom
_atom_sites_solution_primary direct
_atom_sites_solution_secondary difmap
_audit_creation_method SHELXL-97
_cell_angle_alpha 90.000(5)
_cell_angle_beta 90.000(5)
_cell_angle_gamma 90.000(5)
_cell_formula_units_Z 4
_cell_length_a 4.232(2)
_cell_length_b 8.030(5)
_cell_length_c 23.829(5)
_cell_measurement_reflns_used 1548
_cell_measurement_temperature 100(2)
_cell_measurement_theta_max 25.99
_cell_measurement_theta_min 2.68
_cell_volume 809.8(7)
_computing_cell_refinement 'SMART 5.628 (Bruker, 2003)'
_computing_data_collection 'SMART 5.628 (Bruker, 2003)'
_computing_data_reduction 'SAINT+ 6.45 (Bruker, 2003)'
_computing_molecular_graphics 'diamond 3.1d'
_computing_structure_refinement 'SHELXL-97 (Sheldrick, 1997)'
_computing_structure_solution Sir92
_diffrn_ambient_temperature 100(2)
_diffrn_measured_fraction_theta_full 0.989
_diffrn_measured_fraction_theta_max 0.990
_diffrn_measurement_device_type 'CCD area Detector'
_diffrn_measurement_method 'Phi-Omega scans'
_diffrn_radiation_monochromator graphite
_diffrn_radiation_source 'fine-focus sealed tube'
_diffrn_radiation_type MoK\a
_diffrn_radiation_wavelength 0.71069
_diffrn_reflns_av_R_equivalents 0.0672
_diffrn_reflns_av_sigmaI/netI 0.1916
_diffrn_reflns_limit_h_max 3
_diffrn_reflns_limit_h_min -5
_diffrn_reflns_limit_k_max 9
_diffrn_reflns_limit_k_min -9
_diffrn_reflns_limit_l_max 27
_diffrn_reflns_limit_l_min -29
_diffrn_reflns_number 4220
_diffrn_reflns_theta_full 25.00
_diffrn_reflns_theta_max 25.99
_diffrn_reflns_theta_min 2.68
_exptl_absorpt_coefficient_mu 0.096
_exptl_absorpt_correction_T_max 0.9867
_exptl_absorpt_correction_T_min 0.9811
_exptl_absorpt_correction_type psi-scan
_exptl_absorpt_process_details '(North et al., 1968)'
_exptl_crystal_colour colourless
_exptl_crystal_density_diffrn 1.421
_exptl_crystal_density_method 'not measured'
_exptl_crystal_description blocks
_exptl_crystal_F_000 360
_exptl_crystal_size_max 0.20
_exptl_crystal_size_mid 0.16
_exptl_crystal_size_min 0.14
_refine_diff_density_max 0.240
_refine_diff_density_min -0.243
_refine_diff_density_rms 0.079
_refine_ls_abs_structure_details 'Flack H D (1983), Acta Cryst. A39, 876-881'
_refine_ls_abs_structure_Flack -4(4)
_refine_ls_extinction_method none
_refine_ls_goodness_of_fit_ref 1.067
_refine_ls_hydrogen_treatment constr
_refine_ls_matrix_type full
_refine_ls_number_parameters 118
_refine_ls_number_reflns 1548
_refine_ls_number_restraints 0
_refine_ls_restrained_S_all 1.067
_refine_ls_R_factor_all 0.1220
_refine_ls_R_factor_gt 0.0516
_refine_ls_shift/su_max 0.000
_refine_ls_shift/su_mean 0.000
_refine_ls_structure_factor_coef Fsqd
_refine_ls_weighting_details 'calc w=1/[\s^2^(Fo^2^)+(0.0706P)^2^+0.0000P] where P=(Fo^2^+2Fc^2^)/3'
_refine_ls_weighting_scheme calc
_refine_ls_wR_factor_gt 0.1163
_refine_ls_wR_factor_ref 0.1271
_reflns_number_gt 1242
_reflns_number_total 1548
_reflns_threshold_expression >2sigma(I)
_cod_data_source_file c001947j.txt
_cod_data_source_block complex1
_cod_database_code 7105525

loop_
_symmetry_equiv_pos_as_xyz
'x, y, z'
'-x+1/2, -y, z+1/2'
'x+1/2, -y+1/2, -z'
'-x, y+1/2, -z+1/2'

loop_
_atom_site_label
_atom_site_type_symbol
_atom_site_fract_x
_atom_site_fract_y
_atom_site_fract_z
_atom_site_U_iso_or_equiv
_atom_site_adp_type
_atom_site_occupancy
_atom_site_symmetry_multiplicity
_atom_site_calc_flag
_atom_site_refinement_flags
_atom_site_disorder_assembly
_atom_site_disorder_group
C2 C 0.0027(6) 0.3050(3) 0.16676(9) 0.0493(6) Uani 1 1 d . . .
H2 H -0.0576 0.4164 0.1657 0.059 Uiso 1 1 calc R . .
C4 C -0.0193(5) 0.0523(3) 0.13255(8) 0.0401(5) Uani 1 1 d . . .
C5 C 0.1808(5) -0.0092(3) 0.17307(8) 0.0385(5) Uani 1 1 d . . .
C6 C 0.2959(5) 0.1056(3) 0.21261(8) 0.0400(5) Uani 1 1 d . . .
C8 C 0.0582(6) -0.2135(3) 0.12121(10) 0.0470(6) Uani 1 1 d . . .
H8 H 0.0432 -0.3201 0.1063 0.056 Uiso 1 1 calc R . .
C9 C -0.2928(6) -0.0748(4) 0.04944(8) 0.0523(7) Uani 1 1 d . . .
H9A H -0.4821 -0.0109 0.0574 0.063 Uiso 1 1 calc R . .
H9B H -0.3567 -0.1871 0.0397 0.063 Uiso 1 1 calc R . .
C10 C -0.1269(6) 0.0002(4) 0.00187(9) 0.0507(6) Uani 1 1 d . . .
C11 C 0.0032(7) 0.0659(4) -0.03495(11) 0.0652(8) Uani 1 1 d . . .
H11 H 0.1073 0.1184 -0.0644 0.078 Uiso 1 1 calc R . .
N1 N 0.1988(5) 0.2639(3) 0.20812(7) 0.0451(5) Uani 1 1 d . . .
N3 N -0.1191(5) 0.2091(3) 0.12680(8) 0.0486(6) Uani 1 1 d . . .
N6 N 0.4927(5) 0.0672(3) 0.25399(7) 0.0490(5) Uani 1 1 d . . .
H6A H 0.5544 0.1429 0.2770 0.059 Uiso 1 1 calc R . .
H6B H 0.5584 -0.0336 0.2578 0.059 Uiso 1 1 calc R . .
N7 N 0.2298(5) -0.1773(3) 0.16563(7) 0.0458(5) Uani 1 1 d . . .
N9 N -0.0944(4) -0.0799(3) 0.09938(7) 0.0435(5) Uani 1 1 d . . .

loop_
_atom_site_aniso_label
_atom_site_aniso_U_11
_atom_site_aniso_U_22
_atom_site_aniso_U_33
_atom_site_aniso_U_23
_atom_site_aniso_U_13
_atom_site_aniso_U_12
C2 0.0577(15) 0.0405(15) 0.0497(13) 0.0051(11) -0.0008(12) 0.0051(12)
C4 0.0419(11) 0.0414(15) 0.0369(10) 0.0043(9) 0.0044(9) -0.0043(11)
C5 0.0423(11) 0.0359(13) 0.0372(10) 0.0027(10) 0.0034(9) -0.0002(10)
C6 0.0450(11) 0.0364(15) 0.0387(10) 0.0023(10) 0.0036(10) -0.0032(10)
C8 0.0566(13) 0.0412(15) 0.0432(12) -0.0013(11) 0.0010(11) -0.0072(12)
C9 0.0519(13) 0.067(2) 0.0382(11) 0.0032(13) -0.0059(11) -0.0139(14)
C10 0.0538(13) 0.0559(18) 0.0423(12) -0.0022(13) -0.0013(11) -0.0041(12)
C11 0.0764(19) 0.067(2) 0.0518(14) 0.0095(14) 0.0082(14) -0.0068(17)
N1 0.0514(11) 0.0397(13) 0.0442(10) 0.0000(9) -0.0019(9) 0.0012(9)
N3 0.0527(12) 0.0469(14) 0.0463(10) 0.0036(10) -0.0031(9) 0.0049(9)
N6 0.0652(12) 0.0340(12) 0.0478(10) -0.0001(8) -0.0151(9) -0.0023(11)
N7 0.0552(12) 0.0393(13) 0.0429(10) 0.0008(9) -0.0025(9) -0.0017(9)
N9 0.0482(11) 0.0441(13) 0.0384(9) 0.0012(9) -0.0005(8) -0.0062(9)

loop_
_atom_type_symbol
_atom_type_description
_atom_type_scat_dispersion_real
_atom_type_scat_dispersion_imag
_atom_type_scat_source
C C 0.0033 0.0016 'International Tables Vol C Tables 4.2.6.8 and 6.1.1.4'
H H 0.0000 0.0000 'International Tables Vol C Tables 4.2.6.8 and 6.1.1.4'
N N 0.0061 0.0033 'International Tables Vol C Tables 4.2.6.8 and 6.1.1.4'

loop_
_geom_angle_atom_site_label_1
_geom_angle_atom_site_label_2
_geom_angle_atom_site_label_3
_geom_angle
_geom_angle_site_symmetry_1
_geom_angle_site_symmetry_3
_geom_angle_publ_flag
N3 C2 N1 129.0(3) . . ?
N3 C4 N9 127.0(2) . . ?
N3 C4 C5 127.3(2) . . ?
N9 C4 C5 105.7(2) . . ?
C4 C5 N7 110.7(2) . . ?
C4 C5 C6 116.6(2) . . ?
N7 C5 C6 132.6(2) . . ?
N6 C6 N1 118.2(2) . . ?
N6 C6 C5 124.3(2) . . ?
N1 C6 C5 117.6(2) . . ?
N7 C8 N9 113.4(2) . . ?
N9 C9 C10 111.6(2) . . ?
C11 C10 C9 177.3(3) . . ?
C2 N1 C6 119.1(2) . . ?
C2 N3 C4 110.5(2) . . ?
C8 N7 C5 103.7(2) . . ?
C8 N9 C4 106.43(18) . . ?
C8 N9 C9 127.6(2) . . ?
C4 N9 C9 125.9(2) . . ?

loop_
_geom_bond_atom_site_label_1
_geom_bond_atom_site_label_2
_geom_bond_distance
_geom_bond_site_symmetry_2
_geom_bond_publ_flag
C2 N3 1.329(3) . ?
C2 N1 1.330(3) . ?
C4 N3 1.335(3) . ?
C4 N9 1.361(3) . ?
C4 C5 1.376(3) . ?
C5 N7 1.377(3) . ?
C5 C6 1.405(3) . ?
C6 N6 1.327(3) . ?
C6 N1 1.340(3) . ?
C8 N7 1.316(3) . ?
C8 N9 1.356(3) . ?
C9 N9 1.457(3) . ?
C9 C10 1.463(3) . ?
C10 C11 1.162(3) . ?

loop_
_geom_torsion_atom_site_label_1
_geom_torsion_atom_site_label_2
_geom_torsion_atom_site_label_3
_geom_torsion_atom_site_label_4
_geom_torsion
_geom_torsion_site_symmetry_1
_geom_torsion_site_symmetry_2
_geom_torsion_site_symmetry_3
_geom_torsion_site_symmetry_4
_geom_torsion_publ_flag
N3 C4 C5 N7 179.9(2) . . . . ?
N9 C4 C5 N7 -0.2(2) . . . . ?
N3 C4 C5 C6 -0.6(3) . . . . ?
N9 C4 C5 C6 179.28(18) . . . . ?
C4 C5 C6 N6 -179.4(2) . . . . ?
N7 C5 C6 N6 0.0(4) . . . . ?
C4 C5 C6 N1 0.9(3) . . . . ?
N7 C5 C6 N1 -179.8(2) . . . . ?
N9 C9 C10 C11 -75(6) . . . . ?
N3 C2 N1 C6 -0.2(4) . . . . ?
N6 C6 N1 C2 179.70(18) . . . . ?
C5 C6 N1 C2 -0.5(3) . . . . ?
N1 C2 N3 C4 0.4(3) . . . . ?
N9 C4 N3 C2 -179.9(2) . . . . ?
C5 C4 N3 C2 0.0(3) . . . . ?
N9 C8 N7 C5 0.6(3) . . . . ?
C4 C5 N7 C8 -0.2(2) . . . . ?
C6 C5 N7 C8 -179.6(2) . . . . ?
N7 C8 N9 C4 -0.8(3) . . . . ?
N7 C8 N9 C9 177.5(2) . . . . ?
N3 C4 N9 C8 -179.5(2) . . . . ?
C5 C4 N9 C8 0.6(2) . . . . ?
N3 C4 N9 C9 2.1(3) . . . . ?
C5 C4 N9 C9 -177.76(19) . . . . ?
C10 C9 N9 C8 -103.3(3) . . . . ?
C10 C9 N9 C4 74.7(3) . . . . ?

loop_
_cod_related_entry_id
_cod_related_entry_database
_cod_related_entry_code
1 ChemSpider 300119
